data_7249655
loop_
_publ_author_name
'Baraboshkin, Nikita'
'Zelenov, Victor Petrovich'
'Fedyanin, Ivan V.'
'Samigullina, Aida I.'
'Klenov, Michael S.'

_publ_section_title
;
 Cocrystals of [1,2,5]oxadiazolo[3,4-c]cinnoline 5-oxides and
 1,5-dioxides: step-by-step development of crystal engineering of
 energetic materials
;
_journal_name_full CrystEngComm
_journal_paper_doi 10.1039/D4CE01081G
_journal_year 2024
_chemical_formula_moiety '2(C8 H4 N4 O3), C2 N6 O3'
_chemical_formula_sum 'C18 H8 N14 O9'
_chemical_formula_weight 564.38
_space_group_crystal_system triclinic
_space_group_IT_number 2
_space_group_name_Hall '-P 1'
_space_group_name_H-M_alt 'P -1'
_atom_sites_solution_hydrogens geom
_audit_creation_method 'Modified SHELXL output'
_audit_update_record
;
2024-10-18 deposited with the CCDC.	2024-12-02 downloaded from the CCDC.
;
_cell_angle_alpha 93.9700(10)
_cell_angle_beta 92.7460(10)
_cell_angle_gamma 100.6530(10)
_cell_formula_units_Z 2
_cell_length_a 7.5638(2)
_cell_length_b 9.2989(2)
_cell_length_c 15.1960(4)
_cell_measurement_reflns_used 4919
_cell_measurement_temperature 120(2)
_cell_measurement_theta_max 30.01
_cell_measurement_theta_min 2.23
_cell_volume 1045.86(5)
_computing_cell_refinement 'Bruker SAINT'
_computing_data_collection 'Bruker APEX2'
_computing_data_reduction 'Bruker SAINT'
_computing_molecular_graphics 'SHELXTL (Sheldrick, 2008)'
_computing_publication_material 'SHELXTL (Sheldrick, 2008)'
_computing_structure_refinement 'SHELXL (Sheldrick, 2015b)'
_computing_structure_solution 'SHELXT (Sheldrick, 2015a)'
_diffrn_ambient_temperature 120(2)
_diffrn_detector_type 'Bruker APEX II CCD area detector'
_diffrn_measured_fraction_theta_full 0.997
_diffrn_measured_fraction_theta_max 0.977
_diffrn_measurement_device_type 'Bruker APEX DUO diffractometer'
_diffrn_measurement_method '\o scans'
_diffrn_radiation_type MoK\a
_diffrn_radiation_wavelength 0.71073
_diffrn_reflns_av_R_equivalents 0.0478
_diffrn_reflns_av_unetI/netI 0.0353
_diffrn_reflns_Laue_measured_fraction_full 0.997
_diffrn_reflns_Laue_measured_fraction_max 0.977
_diffrn_reflns_limit_h_max 17
_diffrn_reflns_limit_h_min -17
_diffrn_reflns_limit_k_max 21
_diffrn_reflns_limit_k_min -21
_diffrn_reflns_limit_l_max 35
_diffrn_reflns_limit_l_min -35
_diffrn_reflns_number 127230
_diffrn_reflns_point_group_measured_fraction_full 0.997
_diffrn_reflns_point_group_measured_fraction_max 0.977
_diffrn_reflns_theta_full 25.242
_diffrn_reflns_theta_max 54.999
_diffrn_reflns_theta_min 2.236
_exptl_absorpt_coefficient_mu 0.149
_exptl_absorpt_correction_T_max 0.864
_exptl_absorpt_correction_T_min 0.798
_exptl_absorpt_correction_type multi-scan
_exptl_absorpt_process_details 'Bruker SADABS'
_exptl_crystal_colour yellow
_exptl_crystal_density_diffrn 1.792
_exptl_crystal_description block
_exptl_crystal_F_000 572
_exptl_crystal_size_max 0.430
_exptl_crystal_size_mid 0.360
_exptl_crystal_size_min 0.220
_refine_diff_density_max 0.659
_refine_diff_density_min -0.360
_refine_diff_density_rms 0.080
_refine_ls_extinction_method none
_refine_ls_goodness_of_fit_ref 1.030
_refine_ls_hydrogen_treatment constr
_refine_ls_matrix_type full
_refine_ls_number_parameters 404
_refine_ls_number_reflns 26217
_refine_ls_number_restraints 29
_refine_ls_restrained_S_all 1.029
_refine_ls_R_factor_all 0.0889
_refine_ls_R_factor_gt 0.0481
_refine_ls_shift/su_max 0.002
_refine_ls_shift/su_mean 0.000
_refine_ls_structure_factor_coef Fsqd
_refine_ls_weighting_details 'w=1/[\s^2^(Fo^2^)+(0.0731P)^2^+0.0703P] where P=(Fo^2^+2Fc^2^)/3'
_refine_ls_weighting_scheme calc
_refine_ls_wR_factor_gt 0.1228
_refine_ls_wR_factor_ref 0.1550
_reflns_Friedel_coverage 0.000
_reflns_number_gt 16319
_reflns_number_total 26217
_reflns_threshold_expression 'I > 2\s(I)'
_cod_data_source_file d4ce01081g2.cif
_cod_data_source_block ftdo-cnldo
_cod_database_code 7249655
_publ_contact_name 'Fedyanin, Ivan V.'
_publ_contact_email octy@xrlab.ineos.ac.ru
_shelx_shelxl_version_number 2014/7
_shelx_space_group_comment
;
The symmetry employed for this shelxl refinement is uniquely defined
by the following loop, which should always be used as a source of
symmetry information in preference to the above space-group names.
They are only intended as comments.
;
_shelx_estimated_absorpt_t_min 0.939
_shelx_estimated_absorpt_t_max 0.968

loop_
_space_group_symop_operation_xyz
'x, y, z'
'-x, -y, -z'

loop_
_atom_site_label
_atom_site_type_symbol
_atom_site_fract_x
_atom_site_fract_y
_atom_site_fract_z
_atom_site_U_iso_or_equiv
_atom_site_adp_type
_atom_site_occupancy
_atom_site_site_symmetry_order
_atom_site_calc_flag
_atom_site_refinement_flags_posn
_atom_site_refinement_flags_adp
_atom_site_refinement_flags_occupancy
_atom_site_disorder_assembly
_atom_site_disorder_group
O1 O 0.75928(7) 0.51314(6) 0.37005(3) 0.02286(8) Uani 1 1 d . . . . .
O2 O 0.29445(7) 0.49509(6) 0.01185(3) 0.02270(8) Uani 1 1 d . . . . .
O3 O 0.39853(7) 0.71655(5) 0.09317(4) 0.02305(8) Uani 1 1 d . . . . .
N1 N 0.63558(7) 0.64589(5) 0.28099(3) 0.01893(7) Uani 1 1 d . . . . .
N2 N 0.66652(6) 0.51868(5) 0.30129(3) 0.01584(6) Uani 1 1 d . . . . .
N3 N 0.37908(7) 0.55741(5) 0.07892(3) 0.01714(7) Uani 1 1 d . . . . .
N4 N 0.49837(8) 0.76295(5) 0.17137(4) 0.02266(9) Uani 1 1 d . . . . .
C1 C 0.64365(7) 0.25308(6) 0.28022(3) 0.01548(7) Uani 1 1 d . . . . .
H1A H 0.7112 0.2562 0.3349 0.019 Uiso 1 1 calc R U . . .
C2 C 0.58398(7) 0.12124(5) 0.22965(4) 0.01606(7) Uani 1 1 d . . . . .
H2A H 0.6090 0.0327 0.2506 0.019 Uiso 1 1 calc R U . . .
C3 C 0.48756(7) 0.11691(5) 0.14839(3) 0.01550(7) Uani 1 1 d . . . . .
H3A H 0.4506 0.0260 0.1141 0.019 Uiso 1 1 calc R U . . .
C4 C 0.44534(7) 0.24384(5) 0.11737(3) 0.01415(6) Uani 1 1 d . . . . .
H4A H 0.3796 0.2405 0.0622 0.017 Uiso 1 1 calc R U . . .
C5 C 0.50078(6) 0.37685(5) 0.16839(3) 0.01243(6) Uani 1 1 d . . . . .
C6 C 0.46657(7) 0.51616(5) 0.14713(3) 0.01438(6) Uani 1 1 d . . . . .
C7 C 0.53672(7) 0.64311(5) 0.20295(4) 0.01674(7) Uani 1 1 d . . . . .
C8 C 0.60193(6) 0.38021(5) 0.24869(3) 0.01309(6) Uani 1 1 d . . . . .
O1A O 0.72521(6) 0.97907(5) 0.62634(3) 0.01872(7) Uani 1 1 d . . . . .
O2A O 1.19760(7) 0.99826(5) 0.98265(3) 0.02030(7) Uani 1 1 d . . . . .
O3A O 1.08293(7) 0.77581(4) 0.90444(3) 0.01905(7) Uani 1 1 d . . . . .
N1A N 0.84132(6) 0.84573(5) 0.71805(3) 0.01504(6) Uani 1 1 d . . . . .
N2A N 0.81842(6) 0.97352(4) 0.69513(3) 0.01332(5) Uani 1 1 d . . . . .
N3A N 1.10833(6) 0.93553(5) 0.91690(3) 0.01514(6) Uani 1 1 d . . . . .
N4A N 0.97934(7) 0.72885(5) 0.82728(3) 0.01805(7) Uani 1 1 d . . . . .
C1A C 0.85714(7) 1.24094(5) 0.71133(3) 0.01532(7) Uani 1 1 d . . . . .
H1AA H 0.7918 1.2380 0.6560 0.018 Uiso 1 1 calc R U . . .
C2A C 0.92084(8) 1.37339(5) 0.76080(4) 0.01693(7) Uani 1 1 d . . . . .
H2AA H 0.8995 1.4622 0.7387 0.020 Uiso 1 1 calc R U . . .
C3A C 1.01571(8) 1.37800(5) 0.84247(4) 0.01650(7) Uani 1 1 d . . . . .
H3AA H 1.0549 1.4694 0.8760 0.020 Uiso 1 1 calc R U . . .
C4A C 1.05320(7) 1.25066(5) 0.87497(3) 0.01460(7) Uani 1 1 d . . . . .
H4AA H 1.1194 1.2543 0.9301 0.018 Uiso 1 1 calc R U . . .
C5A C 0.99219(6) 1.11670(5) 0.82547(3) 0.01212(6) Uani 1 1 d . . . . .
C6A C 1.02067(7) 0.97674(5) 0.84869(3) 0.01285(6) Uani 1 1 d . . . . .
C7A C 0.94426(7) 0.84911(5) 0.79477(3) 0.01360(6) Uani 1 1 d . . . . .
C8A C 0.89163(6) 1.11291(5) 0.74499(3) 0.01242(6) Uani 1 1 d . . . . .
O1F O 0.38729(8) 0.73373(7) 0.49886(4) 0.02410(10) Uani 0.9226(7) 1 d D . P A 1
O2F O 0.83059(8) 1.00550(6) 0.37525(4) 0.02204(9) Uani 0.9226(7) 1 d D . P A 1
O3F O 0.82173(8) 0.56326(5) 0.59350(4) 0.02187(8) Uani 0.9226(7) 1 d D . P A 1
N1F N 0.54919(7) 0.76785(6) 0.48714(3) 0.01592(7) Uani 0.9226(7) 1 d D . P A 1
N2F N 0.60580(9) 0.87458(9) 0.43719(6) 0.01706(9) Uani 0.9226(7) 1 d D . P A 1
N3F N 0.79558(7) 0.90700(6) 0.42529(3) 0.01514(7) Uani 0.9226(7) 1 d D . P A 1
N4F N 0.92312(7) 0.84857(6) 0.45948(3) 0.01597(7) Uani 0.9226(7) 1 d D . P A 1
N5F N 0.95167(9) 0.65793(6) 0.55379(4) 0.01959(8) Uani 0.9226(7) 1 d D . P A 1
N6F N 0.64982(8) 0.58669(6) 0.57643(4) 0.01994(8) Uani 0.9226(7) 1 d D . P A 1
C1F C 0.67563(8) 0.69515(6) 0.52606(3) 0.01489(7) Uani 0.9226(7) 1 d D . P A 1
C2F C 0.85791(8) 0.73971(6) 0.51129(3) 0.01467(7) Uani 0.9226(7) 1 d D . P A 1
O1G O 0.8269(10) 0.9714(9) 0.3894(5) 0.02410(10) Uani 0.0774(7) 1 d D . P A 2
O2G O 0.3339(10) 0.7531(8) 0.5010(5) 0.02204(9) Uani 0.0774(7) 1 d D . P A 2
O3G O 1.0254(10) 0.6691(6) 0.5406(4) 0.02187(8) Uani 0.0774(7) 1 d D . P A 2
N1G N 0.7475(9) 0.8803(7) 0.4375(4) 0.01592(7) Uani 0.0774(7) 1 d D . P A 2
N2G N 0.5786(13) 0.8611(14) 0.4423(8) 0.01706(9) Uani 0.0774(7) 1 d D . P A 2
N3G N 0.4912(9) 0.7553(6) 0.4991(4) 0.01514(7) Uani 0.0774(7) 1 d D . P A 2
N4G N 0.5687(8) 0.6634(6) 0.5433(4) 0.01597(7) Uani 0.0774(7) 1 d D . P A 2
N5G N 0.8593(9) 0.6088(7) 0.5687(5) 0.01959(8) Uani 0.0774(7) 1 d D . P A 2
N6G N 1.0147(9) 0.7820(7) 0.4855(4) 0.01994(8) Uani 0.0774(7) 1 d D . P A 2
C1G C 0.8477(8) 0.7897(7) 0.4840(4) 0.01489(7) Uani 0.0774(7) 1 d D . P A 2
C2G C 0.7473(9) 0.6862(7) 0.5331(4) 0.01467(7) Uani 0.0774(7) 1 d D . P A 2

loop_
_atom_site_aniso_label
_atom_site_aniso_U_11
_atom_site_aniso_U_22
_atom_site_aniso_U_33
_atom_site_aniso_U_23
_atom_site_aniso_U_13
_atom_site_aniso_U_12
O1 0.0264(2) 0.02415(18) 0.01458(14) -0.00338(13) -0.00514(13) -0.00066(15)
O2 0.0256(2) 0.02296(18) 0.01978(17) 0.00260(14) -0.00495(14) 0.00661(15)
O3 0.0270(2) 0.01461(14) 0.0294(2) 0.00550(14) 0.00167(16) 0.00766(14)
N1 0.02117(19) 0.01334(13) 0.02049(17) -0.00479(12) 0.00107(14) 0.00094(13)
N2 0.01727(16) 0.01476(13) 0.01346(13) -0.00341(10) 0.00051(11) -0.00048(12)
N3 0.01891(17) 0.01429(13) 0.01922(16) 0.00282(12) 0.00042(13) 0.00534(12)
N4 0.0259(2) 0.01165(13) 0.0307(2) 0.00030(14) 0.00285(18) 0.00447(14)
C1 0.01731(17) 0.01555(15) 0.01331(15) 0.00125(12) -0.00059(12) 0.00277(13)
C2 0.01836(18) 0.01324(14) 0.01689(17) 0.00208(12) -0.00045(14) 0.00388(13)
C3 0.01843(18) 0.01111(13) 0.01645(16) -0.00086(11) -0.00079(13) 0.00266(12)
C4 0.01707(17) 0.01141(13) 0.01331(14) -0.00096(11) -0.00162(12) 0.00229(12)
C5 0.01416(15) 0.01029(12) 0.01241(13) -0.00057(10) 0.00008(11) 0.00193(11)
C6 0.01626(16) 0.01126(13) 0.01565(15) 0.00038(11) 0.00065(12) 0.00304(12)
C7 0.01791(18) 0.01065(13) 0.02122(19) -0.00165(12) 0.00295(14) 0.00215(12)
C8 0.01440(15) 0.01252(13) 0.01154(13) -0.00116(10) 0.00040(11) 0.00131(11)
O1A 0.02085(16) 0.02007(15) 0.01394(13) -0.00132(11) -0.00514(11) 0.00310(13)
O2A 0.02358(18) 0.02079(16) 0.01607(14) -0.00059(12) -0.00630(13) 0.00564(14)
O3A 0.02433(18) 0.01370(12) 0.02003(16) 0.00318(11) -0.00168(13) 0.00611(12)
N1A 0.01765(16) 0.01189(12) 0.01459(13) -0.00147(10) -0.00060(11) 0.00155(11)
N2A 0.01428(14) 0.01314(12) 0.01185(12) -0.00114(9) -0.00052(10) 0.00186(10)
N3A 0.01770(16) 0.01377(13) 0.01442(14) 0.00112(10) -0.00128(11) 0.00481(11)
N4A 0.02224(19) 0.01148(12) 0.02035(17) 0.00078(11) -0.00056(14) 0.00364(12)
C1A 0.01842(18) 0.01418(14) 0.01392(15) 0.00195(12) -0.00085(13) 0.00467(13)
C2A 0.0211(2) 0.01209(14) 0.01820(18) 0.00232(12) 0.00020(15) 0.00466(13)
C3A 0.02032(19) 0.01105(13) 0.01773(17) -0.00027(12) -0.00074(14) 0.00293(13)
C4A 0.01762(17) 0.01124(13) 0.01429(15) -0.00127(11) -0.00163(12) 0.00249(12)
C5A 0.01391(15) 0.01042(12) 0.01189(13) -0.00010(10) -0.00036(11) 0.00261(11)
C6A 0.01528(15) 0.01092(12) 0.01235(13) 0.00007(10) -0.00049(11) 0.00314(11)
C7A 0.01557(16) 0.01038(12) 0.01462(15) -0.00032(11) 0.00067(12) 0.00244(11)
C8A 0.01391(15) 0.01151(12) 0.01171(13) -0.00007(10) -0.00015(11) 0.00266(11)
O1F 0.01389(17) 0.0317(3) 0.0250(2) 0.00384(18) 0.00093(15) -0.00056(17)
O2F 0.0244(2) 0.02153(19) 0.02040(19) 0.00906(15) 0.00215(16) 0.00195(16)
O3F 0.0281(2) 0.01628(15) 0.02081(18) 0.00418(13) -0.00327(16) 0.00340(15)
N1F 0.01424(16) 0.01863(17) 0.01330(15) 0.00057(12) -0.00127(12) -0.00027(13)
N2F 0.0153(3) 0.0203(2) 0.01496(19) 0.00336(15) -0.00150(18) 0.00185(19)
N3F 0.01572(17) 0.01586(15) 0.01303(14) 0.00184(12) -0.00049(12) 0.00099(13)
N4F 0.01473(16) 0.01705(16) 0.01552(15) 0.00195(12) -0.00045(12) 0.00147(13)
N5F 0.0215(2) 0.01800(17) 0.01941(19) 0.00202(14) -0.00275(16) 0.00496(16)
N6F 0.0242(2) 0.01610(16) 0.01760(18) 0.00271(13) -0.00095(16) -0.00103(15)
C1F 0.01638(19) 0.01414(15) 0.01261(15) 0.00031(12) -0.00125(13) -0.00028(14)
C2F 0.01578(18) 0.01432(15) 0.01295(15) -0.00023(12) -0.00171(13) 0.00151(13)
O1G 0.01389(17) 0.0317(3) 0.0250(2) 0.00384(18) 0.00093(15) -0.00056(17)
O2G 0.0244(2) 0.02153(19) 0.02040(19) 0.00906(15) 0.00215(16) 0.00195(16)
O3G 0.0281(2) 0.01628(15) 0.02081(18) 0.00418(13) -0.00327(16) 0.00340(15)
N1G 0.01424(16) 0.01863(17) 0.01330(15) 0.00057(12) -0.00127(12) -0.00027(13)
N2G 0.0153(3) 0.0203(2) 0.01496(19) 0.00336(15) -0.00150(18) 0.00185(19)
N3G 0.01572(17) 0.01586(15) 0.01303(14) 0.00184(12) -0.00049(12) 0.00099(13)
N4G 0.01473(16) 0.01705(16) 0.01552(15) 0.00195(12) -0.00045(12) 0.00147(13)
N5G 0.0215(2) 0.01800(17) 0.01941(19) 0.00202(14) -0.00275(16) 0.00496(16)
N6G 0.0242(2) 0.01610(16) 0.01760(18) 0.00271(13) -0.00095(16) -0.00103(15)
C1G 0.01638(19) 0.01414(15) 0.01261(15) 0.00031(12) -0.00125(13) -0.00028(14)
C2G 0.01578(18) 0.01432(15) 0.01295(15) -0.00023(12) -0.00171(13) 0.00151(13)

loop_
_atom_type_symbol
_atom_type_description
_atom_type_scat_dispersion_real
_atom_type_scat_dispersion_imag
_atom_type_scat_source
C C 0.0033 0.0016 'International Tables Vol C Tables 4.2.6.8 and 6.1.1.4'
H H 0.0000 0.0000 'International Tables Vol C Tables 4.2.6.8 and 6.1.1.4'
N N 0.0061 0.0033 'International Tables Vol C Tables 4.2.6.8 and 6.1.1.4'
O O 0.0106 0.0060 'International Tables Vol C Tables 4.2.6.8 and 6.1.1.4'

loop_
_geom_angle_atom_site_label_1
_geom_angle_atom_site_label_2
_geom_angle_atom_site_label_3
_geom_angle
_geom_angle_site_symmetry_1
_geom_angle_site_symmetry_3
_geom_angle_publ_flag
N4 O3 N3 108.72(4) . . ?
N2 N1 C7 114.74(4) . . ?
O1 N2 N1 118.40(4) . . ?
O1 N2 C8 116.55(5) . . ?
N1 N2 C8 125.05(4) . . ?
O2 N3 C6 135.47(5) . . ?
O2 N3 O3 118.53(5) . . ?
C6 N3 O3 106.00(4) . . ?
C7 N4 O3 105.50(4) . . ?
C2 C1 C8 118.20(4) . . ?
C2 C1 H1A 120.9 . . ?
C8 C1 H1A 120.9 . . ?
C1 C2 C3 120.94(5) . . ?
C1 C2 H2A 119.5 . . ?
C3 C2 H2A 119.5 . . ?
C4 C3 C2 120.69(4) . . ?
C4 C3 H3A 119.7 . . ?
C2 C3 H3A 119.7 . . ?
C3 C4 C5 119.07(4) . . ?
C3 C4 H4A 120.5 . . ?
C5 C4 H4A 120.5 . . ?
C4 C5 C8 119.61(4) . . ?
C4 C5 C6 126.29(4) . . ?
C8 C5 C6 114.09(4) . . ?
N3 C6 C7 107.39(4) . . ?
N3 C6 C5 132.08(4) . . ?
C7 C6 C5 120.50(5) . . ?
N4 C7 N1 122.45(5) . . ?
N4 C7 C6 112.38(5) . . ?
N1 C7 C6 125.16(5) . . ?
C1 C8 C5 121.44(4) . . ?
C1 C8 N2 118.13(4) . . ?
C5 C8 N2 120.42(4) . . ?
N4A O3A N3A 108.77(4) . . ?
N2A N1A C7A 114.84(4) . . ?
O1A N2A N1A 118.50(4) . . ?
O1A N2A C8A 116.53(4) . . ?
N1A N2A C8A 124.96(4) . . ?
O2A N3A C6A 135.52(5) . . ?
O2A N3A O3A 118.48(4) . . ?
C6A N3A O3A 105.99(4) . . ?
C7A N4A O3A 105.40(4) . . ?
C2A C1A C8A 118.17(5) . . ?
C2A C1A H1AA 120.9 . . ?
C8A C1A H1AA 120.9 . . ?
C1A C2A C3A 121.05(5) . . ?
C1A C2A H2AA 119.5 . . ?
C3A C2A H2AA 119.5 . . ?
C4A C3A C2A 120.66(4) . . ?
C4A C3A H3AA 119.7 . . ?
C2A C3A H3AA 119.7 . . ?
C3A C4A C5A 119.00(4) . . ?
C3A C4A H4AA 120.5 . . ?
C5A C4A H4AA 120.5 . . ?
C4A C5A C8A 119.79(4) . . ?
C4A C5A C6A 126.13(4) . . ?
C8A C5A C6A 114.08(4) . . ?
N3A C6A C7A 107.38(4) . . ?
N3A C6A C5A 132.23(4) . . ?
C7A C6A C5A 120.38(4) . . ?
N4A C7A N1A 122.32(4) . . ?
N4A C7A C6A 112.46(4) . . ?
N1A C7A C6A 125.20(4) . . ?
C1A C8A C5A 121.28(4) . . ?
C1A C8A N2A 118.25(4) . . ?
C5A C8A N2A 120.46(4) . . ?
N6F O3F N5F 113.51(5) . . ?
O1F N1F N2F 119.73(6) . . ?
O1F N1F C1F 121.46(6) . . ?
N2F N1F C1F 118.81(6) . . ?
N1F N2F N3F 116.78(7) . . ?
O2F N3F N4F 120.40(6) . . ?
O2F N3F N2F 110.50(6) . . ?
N4F N3F N2F 129.09(5) . . ?
N3F N4F C2F 111.84(5) . . ?
C2F N5F O3F 103.39(6) . . ?
C1F N6F O3F 102.40(5) . . ?
N6F C1F C2F 111.87(6) . . ?
N6F C1F N1F 129.15(6) . . ?
C2F C1F N1F 118.98(5) . . ?
N5F C2F N4F 126.71(6) . . ?
N5F C2F C1F 108.82(5) . . ?
N4F C2F C1F 124.46(5) . . ?
N6G O3G N5G 112.0(6) . . ?
O1G N1G N2G 121.0(8) . . ?
O1G N1G C1G 119.5(7) . . ?
N2G N1G C1G 119.3(7) . . ?
N1G N2G N3G 119.6(9) . . ?
O2G N3G N4G 120.8(6) . . ?
O2G N3G N2G 112.9(7) . . ?
N4G N3G N2G 126.3(7) . . ?
N3G N4G C2G 111.0(6) . . ?
C2G N5G O3G 104.3(6) . . ?
C1G N6G O3G 102.8(6) . . ?
N6G C1G C2G 113.1(6) . . ?
N6G C1G N1G 131.0(6) . . ?
C2G C1G N1G 115.8(6) . . ?
N5G C2G N4G 124.4(6) . . ?
N5G C2G C1G 107.8(6) . . ?
N4G C2G C1G 127.8(6) . . ?

loop_
_geom_bond_atom_site_label_1
_geom_bond_atom_site_label_2
_geom_bond_distance
_geom_bond_site_symmetry_2
_geom_bond_publ_flag
O1 N2 1.2399(7) . ?
O2 N3 1.2260(7) . ?
O3 N4 1.3752(8) . ?
O3 N3 1.4596(6) . ?
N1 N2 1.3019(7) . ?
N1 C7 1.3674(8) . ?
N2 C8 1.4571(6) . ?
N3 C6 1.3201(7) . ?
N4 C7 1.3177(7) . ?
C1 C2 1.3888(7) . ?
C1 C8 1.3887(7) . ?
C1 H1A 0.9500 . ?
C2 C3 1.3980(7) . ?
C2 H2A 0.9500 . ?
C3 C4 1.3854(7) . ?
C3 H3A 0.9500 . ?
C4 C5 1.3968(6) . ?
C4 H4A 0.9500 . ?
C5 C8 1.4042(6) . ?
C5 C6 1.4225(6) . ?
C6 C7 1.4076(7) . ?
O1A N2A 1.2421(6) . ?
O2A N3A 1.2262(6) . ?
O3A N4A 1.3762(7) . ?
O3A N3A 1.4596(6) . ?
N1A N2A 1.3004(6) . ?
N1A C7A 1.3658(7) . ?
N2A C8A 1.4558(6) . ?
N3A C6A 1.3206(6) . ?
N4A C7A 1.3186(6) . ?
C1A C2A 1.3900(7) . ?
C1A C8A 1.3905(7) . ?
C1A H1AA 0.9500 . ?
C2A C3A 1.3975(8) . ?
C2A H2AA 0.9500 . ?
C3A C4A 1.3850(7) . ?
C3A H3AA 0.9500 . ?
C4A C5A 1.3982(6) . ?
C4A H4AA 0.9500 . ?
C5A C8A 1.4037(6) . ?
C5A C6A 1.4230(6) . ?
C6A C7A 1.4073(6) . ?
O1F N1F 1.2317(8) . ?
O2F N3F 1.2302(7) . ?
O3F N6F 1.3732(9) . ?
O3F N5F 1.3840(9) . ?
N1F N2F 1.3125(8) . ?
N1F C1F 1.4006(8) . ?
N2F N3F 1.4341(8) . ?
N3F N4F 1.2965(7) . ?
N4F C2F 1.3604(7) . ?
N5F C2F 1.3122(8) . ?
N6F C1F 1.2999(8) . ?
C1F C2F 1.3980(8) . ?
O1G N1G 1.246(9) . ?
O2G N3G 1.188(9) . ?
O3G N6G 1.398(8) . ?
O3G N5G 1.378(10) . ?
N1G N2G 1.264(11) . ?
N1G C1G 1.432(8) . ?
N2G N3G 1.443(10) . ?
N3G N4G 1.324(8) . ?
N4G C2G 1.346(8) . ?
N5G C2G 1.328(9) . ?
N6G C1G 1.278(9) . ?
C1G C2G 1.394(8) . ?

loop_
_geom_torsion_atom_site_label_1
_geom_torsion_atom_site_label_2
_geom_torsion_atom_site_label_3
_geom_torsion_atom_site_label_4
_geom_torsion
_geom_torsion_site_symmetry_1
_geom_torsion_site_symmetry_2
_geom_torsion_site_symmetry_3
_geom_torsion_site_symmetry_4
_geom_torsion_publ_flag
C7 N1 N2 O1 178.19(5) . . . . ?
C7 N1 N2 C8 -1.10(8) . . . . ?
N4 O3 N3 O2 -179.60(5) . . . . ?
N4 O3 N3 C6 -0.32(6) . . . . ?
N3 O3 N4 C7 -0.23(6) . . . . ?
C8 C1 C2 C3 1.23(8) . . . . ?
C1 C2 C3 C4 -1.61(8) . . . . ?
C2 C3 C4 C5 0.12(8) . . . . ?
C3 C4 C5 C8 1.68(7) . . . . ?
C3 C4 C5 C6 -178.98(5) . . . . ?
O2 N3 C6 C7 179.80(7) . . . . ?
O3 N3 C6 C7 0.71(6) . . . . ?
O2 N3 C6 C5 1.83(11) . . . . ?
O3 N3 C6 C5 -177.26(5) . . . . ?
C4 C5 C6 N3 0.34(9) . . . . ?
C8 C5 C6 N3 179.71(5) . . . . ?
C4 C5 C6 C7 -177.41(5) . . . . ?
C8 C5 C6 C7 1.96(7) . . . . ?
O3 N4 C7 N1 -179.95(5) . . . . ?
O3 N4 C7 C6 0.70(7) . . . . ?
N2 N1 C7 N4 -177.81(5) . . . . ?
N2 N1 C7 C6 1.46(8) . . . . ?
N3 C6 C7 N4 -0.93(7) . . . . ?
C5 C6 C7 N4 177.32(5) . . . . ?
N3 C6 C7 N1 179.74(5) . . . . ?
C5 C6 C7 N1 -2.01(8) . . . . ?
C2 C1 C8 C5 0.61(8) . . . . ?
C2 C1 C8 N2 -179.26(5) . . . . ?
C4 C5 C8 C1 -2.08(7) . . . . ?
C6 C5 C8 C1 178.50(5) . . . . ?
C4 C5 C8 N2 177.78(4) . . . . ?
C6 C5 C8 N2 -1.63(7) . . . . ?
O1 N2 C8 C1 1.89(7) . . . . ?
N1 N2 C8 C1 -178.81(5) . . . . ?
O1 N2 C8 C5 -177.97(5) . . . . ?
N1 N2 C8 C5 1.33(8) . . . . ?
C7A N1A N2A O1A -179.52(5) . . . . ?
C7A N1A N2A C8A -0.64(7) . . . . ?
N4A O3A N3A O2A 179.90(5) . . . . ?
N4A O3A N3A C6A 0.23(6) . . . . ?
N3A O3A N4A C7A 0.17(6) . . . . ?
C8A C1A C2A C3A -0.50(8) . . . . ?
C1A C2A C3A C4A 1.90(9) . . . . ?
C2A C3A C4A C5A -1.00(8) . . . . ?
C3A C4A C5A C8A -1.22(8) . . . . ?
C3A C4A C5A C6A 179.25(5) . . . . ?
O2A N3A C6A C7A 179.90(6) . . . . ?
O3A N3A C6A C7A -0.51(5) . . . . ?
O2A N3A C6A C5A -1.59(11) . . . . ?
O3A N3A C6A C5A 178.00(5) . . . . ?
C4A C5A C6A N3A -1.43(9) . . . . ?
C8A C5A C6A N3A 179.01(5) . . . . ?
C4A C5A C6A C7A 176.92(5) . . . . ?
C8A C5A C6A C7A -2.63(7) . . . . ?
O3A N4A C7A N1A -179.17(5) . . . . ?
O3A N4A C7A C6A -0.51(6) . . . . ?
N2A N1A C7A N4A 179.63(5) . . . . ?
N2A N1A C7A C6A 1.15(7) . . . . ?
N3A C6A C7A N4A 0.68(6) . . . . ?
C5A C6A C7A N4A -178.05(5) . . . . ?
N3A C6A C7A N1A 179.29(5) . . . . ?
C5A C6A C7A N1A 0.57(8) . . . . ?
C2A C1A C8A C5A -1.75(8) . . . . ?
C2A C1A C8A N2A 177.40(5) . . . . ?
C4A C5A C8A C1A 2.64(7) . . . . ?
C6A C5A C8A C1A -177.78(5) . . . . ?
C4A C5A C8A N2A -176.50(4) . . . . ?
C6A C5A C8A N2A 3.09(6) . . . . ?
O1A N2A C8A C1A -1.85(7) . . . . ?
N1A N2A C8A C1A 179.25(5) . . . . ?
O1A N2A C8A C5A 177.31(5) . . . . ?
N1A N2A C8A C5A -1.59(7) . . . . ?
O1F N1F N2F N3F -179.06(6) . . . . ?
C1F N1F N2F N3F 0.95(11) . . . . ?
N1F N2F N3F O2F 177.94(7) . . . . ?
N1F N2F N3F N4F -2.51(12) . . . . ?
O2F N3F N4F C2F -178.65(5) . . . . ?
N2F N3F N4F C2F 1.84(9) . . . . ?
N6F O3F N5F C2F -0.46(7) . . . . ?
N5F O3F N6F C1F 0.27(7) . . . . ?
O3F N6F C1F C2F 0.03(6) . . . . ?
O3F N6F C1F N1F 179.91(5) . . . . ?
O1F N1F C1F N6F 0.88(9) . . . . ?
N2F N1F C1F N6F -179.13(7) . . . . ?
O1F N1F C1F C2F -179.25(6) . . . . ?
N2F N1F C1F C2F 0.73(9) . . . . ?
O3F N5F C2F N4F -178.30(5) . . . . ?
O3F N5F C2F C1F 0.45(6) . . . . ?
N3F N4F C2F N5F 178.75(5) . . . . ?
N3F N4F C2F C1F 0.18(8) . . . . ?
N6F C1F C2F N5F -0.33(7) . . . . ?
N1F C1F C2F N5F 179.78(5) . . . . ?
N6F C1F C2F N4F 178.46(5) . . . . ?
N1F C1F C2F N4F -1.43(8) . . . . ?
O1G N1G N2G N3G -179.6(9) . . . . ?
C1G N1G N2G N3G 4.2(16) . . . . ?
N1G N2G N3G O2G 176.5(10) . . . . ?
N1G N2G N3G N4G -6.2(17) . . . . ?
O2G N3G N4G C2G -179.1(7) . . . . ?
N2G N3G N4G C2G 3.7(11) . . . . ?
N6G O3G N5G C2G -1.5(8) . . . . ?
N5G O3G N6G C1G 1.8(8) . . . . ?
O3G N6G C1G C2G -1.4(8) . . . . ?
O3G N6G C1G N1G -177.9(7) . . . . ?
O1G N1G C1G N6G -0.8(12) . . . . ?
N2G N1G C1G N6G 175.5(10) . . . . ?
O1G N1G C1G C2G -177.1(7) . . . . ?
N2G N1G C1G C2G -0.9(11) . . . . ?
O3G N5G C2G N4G 179.6(6) . . . . ?
O3G N5G C2G C1G 0.6(7) . . . . ?
N3G N4G C2G N5G -178.9(6) . . . . ?
N3G N4G C2G C1G 0.0(9) . . . . ?
N6G C1G C2G N5G 0.6(8) . . . . ?
N1G C1G C2G N5G 177.6(6) . . . . ?
N6G C1G C2G N4G -178.4(6) . . . . ?
N1G C1G C2G N4G -1.4(10) . . . . ?
